data_4032094
loop_
_publ_author_name
'Peraino, Nicholas J.'
'Kaster, Sven H.'
'Wheeler, Kraig A.'
'Kerrigan, Nessan J.'

_publ_section_title
;
 Asymmetric Synthesis of \g-Lactones through Koga Amine-Controlled
 Addition of Enediolates to \a,\b-Unsaturated Sulfoxonium Salts.
;
_journal_issue 1
_journal_name_full 'The Journal of organic chemistry'
_journal_page_first 606
_journal_page_last 615
_journal_paper_doi 10.1021/acs.joc.6b02622
_journal_volume 82
_journal_year 2017
_chemical_absolute_configuration ad
_chemical_formula_moiety 'C20 H16 O2'
_chemical_formula_sum 'C20 H16 O2'
_chemical_formula_weight 288.33
_space_group_crystal_system orthorhombic
_space_group_IT_number 19
_space_group_name_Hall 'P 2ac 2ab'
_space_group_name_H-M_alt 'P 21 21 21'
_symmetry_space_group_name_Hall 'P 2ac 2ab'
_symmetry_space_group_name_H-M 'P 21 21 21'
_atom_sites_solution_hydrogens geom
_audit_creation_method SHELXL-2014/7
_cell_angle_alpha 90
_cell_angle_beta 90
_cell_angle_gamma 90
_cell_formula_units_Z 4
_cell_length_a 8.3581(6)
_cell_length_b 11.1996(8)
_cell_length_c 15.9048(10)
_cell_measurement_reflns_used 8191
_cell_measurement_temperature 100(2)
_cell_measurement_theta_max 68.02
_cell_measurement_theta_min 4.83
_cell_volume 1488.81(18)
_computing_cell_refinement APEX2
_computing_data_collection 'APEX2 (Bruker, 2013)'
_computing_data_reduction
;
SADABS (Bruker, 2013) and XPREP (Bruker, 2013)
;
_computing_molecular_graphics 'XSEED (Barbour, 2001)'
_computing_publication_material 'XSEED (Barbour, 2001)'
_computing_structure_refinement 'SHELXL-2014/7 (Sheldrick, 2014)'
_diffrn_ambient_temperature 100(2)
_diffrn_detector_area_resol_mean 8.33
_diffrn_measured_fraction_theta_full 1.000
_diffrn_measured_fraction_theta_max 1.000
_diffrn_measurement_device_type 'Bruker APEXII CCD'
_diffrn_measurement_method 'phi and omega scans'
_diffrn_radiation_type CuK\a
_diffrn_radiation_wavelength 1.54178
_diffrn_reflns_av_R_equivalents 0.0478
_diffrn_reflns_av_unetI/netI 0.0246
_diffrn_reflns_Laue_measured_fraction_full 1.000
_diffrn_reflns_Laue_measured_fraction_max 1.000
_diffrn_reflns_limit_h_max 10
_diffrn_reflns_limit_h_min -10
_diffrn_reflns_limit_k_max 13
_diffrn_reflns_limit_k_min -13
_diffrn_reflns_limit_l_max 18
_diffrn_reflns_limit_l_min -19
_diffrn_reflns_number 22316
_diffrn_reflns_point_group_measured_fraction_full 1.000
_diffrn_reflns_point_group_measured_fraction_max 1.000
_diffrn_reflns_theta_full 67.679
_diffrn_reflns_theta_max 68.190
_diffrn_reflns_theta_min 4.829
_diffrn_source 'fine-focus sealed tube'
_exptl_absorpt_coefficient_mu 0.649
_exptl_absorpt_correction_T_max 0.753
_exptl_absorpt_correction_T_min 0.682
_exptl_absorpt_correction_type multi-scan
_exptl_absorpt_process_details 'SADABS-2014/7, Bruker AXS'
_exptl_crystal_colour colorless
_exptl_crystal_density_diffrn 1.286
_exptl_crystal_description 'transparent plate'
_exptl_crystal_F_000 608
_exptl_crystal_size_max 0.329
_exptl_crystal_size_mid 0.221
_exptl_crystal_size_min 0.066
_refine_diff_density_max 0.104
_refine_diff_density_min -0.168
_refine_diff_density_rms 0.038
_refine_ls_abs_structure_details
;
 Flack x determined using 1077 quotients [(I+)-(I-)]/[(I+)+(I-)]
 (Parsons, Flack and Wagner, Acta Cryst. B69 (2013) 249-259).
;
_refine_ls_abs_structure_Flack 0.11(10)
_refine_ls_extinction_method none
_refine_ls_goodness_of_fit_ref 1.094
_refine_ls_hydrogen_treatment constr
_refine_ls_matrix_type full
_refine_ls_number_parameters 199
_refine_ls_number_reflns 2727
_refine_ls_number_restraints 0
_refine_ls_restrained_S_all 1.094
_refine_ls_R_factor_all 0.0298
_refine_ls_R_factor_gt 0.0281
_refine_ls_shift/su_max 0.000
_refine_ls_shift/su_mean 0.000
_refine_ls_structure_factor_coef Fsqd
_refine_ls_weighting_details 'w=1/[\s^2^(Fo^2^)+(0.0378P)^2^+0.1287P] where P=(Fo^2^+2Fc^2^)/3'
_refine_ls_weighting_scheme calc
_refine_ls_wR_factor_gt 0.0681
_refine_ls_wR_factor_ref 0.0690
_reflns_Friedel_coverage 0.722
_reflns_Friedel_fraction_full 1.000
_reflns_Friedel_fraction_max 0.999
_reflns_number_gt 2602
_reflns_number_total 2727
_reflns_threshold_expression 'I > 2\s(I)'
_cod_data_source_file jo6b02622_si_002.cif
_cod_data_source_block nker18a
_cod_depositor_comments 'Adding full bibliography for 4032094.cif.'
_cod_database_code 4032094
_shelx_shelxl_version_number 2014/7
_shelx_space_group_comment
;
The symmetry employed for this shelxl refinement is uniquely defined
by the following loop, which should always be used as a source of
symmetry information in preference to the above space-group names.
They are only intended as comments.
;
_shelx_estimated_absorpt_t_min 0.815
_shelx_estimated_absorpt_t_max 0.958

loop_
_space_group_symop_operation_xyz
'x, y, z'
'-x+1/2, -y, z+1/2'
'x+1/2, -y+1/2, -z'
'-x, y+1/2, -z+1/2'

loop_
_atom_site_label
_atom_site_type_symbol
_atom_site_fract_x
_atom_site_fract_y
_atom_site_fract_z
_atom_site_U_iso_or_equiv
_atom_site_adp_type
_atom_site_occupancy
_atom_site_site_symmetry_order
_atom_site_calc_flag
_atom_site_refinement_flags_posn
_atom_site_refinement_flags_adp
O1 O 0.23196(15) 0.30673(12) 0.05068(8) 0.0288(3) Uani 1 1 d . .
O2 O 0.07379(16) 0.15166(12) 0.07845(8) 0.0328(3) Uani 1 1 d . .
C1 C 0.1527(2) 0.23364(17) 0.10390(11) 0.0250(4) Uani 1 1 d . .
C2 C 0.1755(2) 0.27776(16) 0.19372(10) 0.0210(4) Uani 1 1 d . .
H2 H 0.0884 0.3371 0.2043 0.025 Uiso 1 1 calc R U
C3 C 0.3335(2) 0.35060(16) 0.18700(10) 0.0211(4) Uani 1 1 d . .
H3 H 0.3309 0.4186 0.2277 0.025 Uiso 1 1 calc R U
C4 C 0.3175(2) 0.39850(17) 0.09701(11) 0.0267(4) Uani 1 1 d . .
H4A H 0.2570 0.4745 0.0965 0.032 Uiso 1 1 calc R U
H4B H 0.4243 0.4125 0.0720 0.032 Uiso 1 1 calc R U
C5 C 0.16261(19) 0.18537(16) 0.26245(10) 0.0205(4) Uani 1 1 d . .
C6 C 0.0979(2) 0.21837(16) 0.34284(11) 0.0205(4) Uani 1 1 d . .
C7 C 0.0498(2) 0.33655(16) 0.36315(11) 0.0237(4) Uani 1 1 d . .
H7 H 0.0659 0.3984 0.3232 0.028 Uiso 1 1 calc R U
C8 C -0.0193(2) 0.36362(17) 0.43901(11) 0.0277(4) Uani 1 1 d . .
H8 H -0.0506 0.4434 0.4510 0.033 Uiso 1 1 calc R U
C9 C -0.0440(2) 0.27310(17) 0.49928(12) 0.0296(4) Uani 1 1 d . .
H9 H -0.0946 0.2916 0.5511 0.036 Uiso 1 1 calc R U
C10 C 0.0048(2) 0.15902(17) 0.48331(11) 0.0274(4) Uani 1 1 d . .
H10 H -0.0103 0.0991 0.5248 0.033 Uiso 1 1 calc R U
C11 C 0.0777(2) 0.12848(16) 0.40567(11) 0.0222(4) Uani 1 1 d . .
C12 C 0.1290(2) 0.01020(16) 0.38893(12) 0.0246(4) Uani 1 1 d . .
H12 H 0.1177 -0.0496 0.4309 0.030 Uiso 1 1 calc R U
C13 C 0.1948(2) -0.01831(16) 0.31273(11) 0.0248(4) Uani 1 1 d . .
H13 H 0.2306 -0.0975 0.3025 0.030 Uiso 1 1 calc R U
C14 C 0.2099(2) 0.06910(16) 0.24931(12) 0.0238(4) Uani 1 1 d . .
H14 H 0.2536 0.0472 0.1964 0.029 Uiso 1 1 calc R U
C15 C 0.48112(19) 0.27578(15) 0.20214(11) 0.0205(4) Uani 1 1 d . .
C16 C 0.5426(2) 0.26978(16) 0.28365(10) 0.0221(4) Uani 1 1 d . .
H16 H 0.4908 0.3119 0.3278 0.026 Uiso 1 1 calc R U
C17 C 0.6786(2) 0.20310(16) 0.30104(11) 0.0244(4) Uani 1 1 d . .
H17 H 0.7192 0.1998 0.3568 0.029 Uiso 1 1 calc R U
C18 C 0.7551(2) 0.14129(16) 0.23717(11) 0.0250(4) Uani 1 1 d . .
H18 H 0.8486 0.0960 0.2489 0.030 Uiso 1 1 calc R U
C19 C 0.6947(2) 0.14579(17) 0.15586(11) 0.0251(4) Uani 1 1 d . .
H19 H 0.7468 0.1032 0.1120 0.030 Uiso 1 1 calc R U
C20 C 0.5584(2) 0.21225(16) 0.13840(11) 0.0239(4) Uani 1 1 d . .
H20 H 0.5175 0.2145 0.0827 0.029 Uiso 1 1 calc R U

loop_
_atom_site_aniso_label
_atom_site_aniso_U_11
_atom_site_aniso_U_22
_atom_site_aniso_U_33
_atom_site_aniso_U_23
_atom_site_aniso_U_13
_atom_site_aniso_U_12
O1 0.0298(7) 0.0355(7) 0.0210(6) 0.0018(5) -0.0020(5) -0.0025(6)
O2 0.0315(7) 0.0365(8) 0.0304(7) -0.0046(6) -0.0071(6) -0.0051(7)
C1 0.0213(8) 0.0292(9) 0.0244(9) 0.0012(7) -0.0039(7) 0.0041(8)
C2 0.0181(8) 0.0233(9) 0.0217(8) -0.0006(7) 0.0009(7) 0.0021(7)
C3 0.0232(8) 0.0215(8) 0.0185(8) 0.0000(7) 0.0007(7) -0.0002(8)
C4 0.0287(9) 0.0275(9) 0.0240(9) 0.0046(7) -0.0015(8) 0.0000(8)
C5 0.0136(7) 0.0254(9) 0.0226(8) 0.0004(7) -0.0016(6) -0.0011(7)
C6 0.0156(8) 0.0239(9) 0.0221(8) 0.0007(7) -0.0035(6) -0.0011(7)
C7 0.0231(9) 0.0236(9) 0.0243(9) 0.0001(7) -0.0039(7) 0.0000(7)
C8 0.0286(9) 0.0274(9) 0.0273(9) -0.0046(7) -0.0034(8) 0.0048(8)
C9 0.0299(10) 0.0383(11) 0.0206(8) -0.0029(8) -0.0002(8) 0.0057(9)
C10 0.0268(9) 0.0332(10) 0.0222(9) 0.0046(8) -0.0022(7) 0.0002(8)
C11 0.0169(8) 0.0249(9) 0.0246(9) 0.0005(7) -0.0034(7) -0.0018(7)
C12 0.0215(8) 0.0232(9) 0.0290(10) 0.0056(7) -0.0019(7) -0.0009(7)
C13 0.0199(8) 0.0203(8) 0.0340(10) -0.0015(7) 0.0005(7) 0.0013(7)
C14 0.0182(8) 0.0278(9) 0.0256(9) -0.0015(7) 0.0017(7) -0.0002(7)
C15 0.0184(8) 0.0211(8) 0.0221(8) 0.0013(7) 0.0009(7) -0.0057(7)
C16 0.0215(8) 0.0232(9) 0.0215(8) 0.0003(6) 0.0026(7) -0.0032(7)
C17 0.0235(8) 0.0263(9) 0.0233(9) 0.0043(7) -0.0030(7) -0.0054(8)
C18 0.0179(8) 0.0232(9) 0.0340(10) 0.0027(8) -0.0015(7) -0.0029(8)
C19 0.0225(9) 0.0253(9) 0.0276(9) -0.0031(8) 0.0050(7) -0.0018(8)
C20 0.0223(8) 0.0284(9) 0.0210(8) -0.0008(7) -0.0003(7) -0.0027(8)

loop_
_atom_type_symbol
_atom_type_description
_atom_type_scat_dispersion_real
_atom_type_scat_dispersion_imag
_atom_type_scat_source
C C 0.0181 0.0091 'International Tables Vol C Tables 4.2.6.8 and 6.1.1.4'
H H 0.0000 0.0000 'International Tables Vol C Tables 4.2.6.8 and 6.1.1.4'
O O 0.0492 0.0322 'International Tables Vol C Tables 4.2.6.8 and 6.1.1.4'

loop_
_geom_angle_atom_site_label_1
_geom_angle_atom_site_label_2
_geom_angle_atom_site_label_3
_geom_angle
C1 O1 C4 110.62(14)
O2 C1 O1 121.43(16)
O2 C1 C2 129.26(17)
O1 C1 C2 109.24(15)
C5 C2 C1 116.60(15)
C5 C2 C3 118.04(14)
C1 C2 C3 102.24(13)
C5 C2 H2 106.4
C1 C2 H2 106.4
C3 C2 H2 106.4
C15 C3 C4 114.44(14)
C15 C3 C2 113.03(14)
C4 C3 C2 99.99(14)
C15 C3 H3 109.7
C4 C3 H3 109.7
C2 C3 H3 109.7
O1 C4 C3 105.59(14)
O1 C4 H4A 110.6
C3 C4 H4A 110.6
O1 C4 H4B 110.6
C3 C4 H4B 110.6
H4A C4 H4B 108.8
C14 C5 C6 119.10(16)
C14 C5 C2 121.21(15)
C6 C5 C2 119.69(15)
C7 C6 C11 117.64(15)
C7 C6 C5 123.27(16)
C11 C6 C5 119.08(16)
C8 C7 C6 121.68(17)
C8 C7 H7 119.2
C6 C7 H7 119.2
C7 C8 C9 120.04(17)
C7 C8 H8 120.0
C9 C8 H8 120.0
C10 C9 C8 120.18(17)
C10 C9 H9 119.9
C8 C9 H9 119.9
C9 C10 C11 121.05(16)
C9 C10 H10 119.5
C11 C10 H10 119.5
C12 C11 C10 121.25(16)
C12 C11 C6 119.42(16)
C10 C11 C6 119.33(16)
C13 C12 C11 120.39(17)
C13 C12 H12 119.8
C11 C12 H12 119.8
C12 C13 C14 120.46(17)
C12 C13 H13 119.8
C14 C13 H13 119.8
C5 C14 C13 121.48(16)
C5 C14 H14 119.3
C13 C14 H14 119.3
C16 C15 C20 118.62(16)
C16 C15 C3 118.39(15)
C20 C15 C3 122.99(15)
C17 C16 C15 120.83(16)
C17 C16 H16 119.6
C15 C16 H16 119.6
C18 C17 C16 120.05(16)
C18 C17 H17 120.0
C16 C17 H17 120.0
C17 C18 C19 119.76(17)
C17 C18 H18 120.1
C19 C18 H18 120.1
C20 C19 C18 120.25(16)
C20 C19 H19 119.9
C18 C19 H19 119.9
C19 C20 C15 120.48(16)
C19 C20 H20 119.8
C15 C20 H20 119.8

loop_
_geom_bond_atom_site_label_1
_geom_bond_atom_site_label_2
_geom_bond_distance
O1 C1 1.351(2)
O1 C4 1.453(2)
O2 C1 1.201(2)
C1 C2 1.524(2)
C2 C5 1.509(2)
C2 C3 1.556(2)
C2 H2 1.0000
C3 C15 1.511(2)
C3 C4 1.534(2)
C3 H3 1.0000
C4 H4A 0.9900
C4 H4B 0.9900
C5 C14 1.377(3)
C5 C6 1.436(2)
C6 C7 1.421(3)
C6 C11 1.428(2)
C7 C8 1.372(3)
C7 H7 0.9500
C8 C9 1.410(3)
C8 H8 0.9500
C9 C10 1.365(3)
C9 H9 0.9500
C10 C11 1.419(2)
C10 H10 0.9500
C11 C12 1.418(3)
C12 C13 1.369(3)
C12 H12 0.9500
C13 C14 1.411(3)
C13 H13 0.9500
C14 H14 0.9500
C15 C16 1.396(2)
C15 C20 1.397(2)
C16 C17 1.388(3)
C16 H16 0.9500
C17 C18 1.386(3)
C17 H17 0.9500
C18 C19 1.389(3)
C18 H18 0.9500
C19 C20 1.389(3)
C19 H19 0.9500
C20 H20 0.9500

loop_
_geom_torsion_atom_site_label_1
_geom_torsion_atom_site_label_2
_geom_torsion_atom_site_label_3
_geom_torsion_atom_site_label_4
_geom_torsion
C4 O1 C1 O2 179.81(17)
C4 O1 C1 C2 2.66(19)
O2 C1 C2 C5 29.4(3)
O1 C1 C2 C5 -153.70(14)
O2 C1 C2 C3 159.73(19)
O1 C1 C2 C3 -23.41(17)
C5 C2 C3 C15 40.1(2)
C1 C2 C3 C15 -89.30(16)
C5 C2 C3 C4 162.20(15)
C1 C2 C3 C4 32.80(16)
C1 O1 C4 C3 19.81(19)
C15 C3 C4 O1 88.65(18)
C2 C3 C4 O1 -32.45(17)
C1 C2 C5 C14 32.5(2)
C3 C2 C5 C14 -89.9(2)
C1 C2 C5 C6 -146.68(15)
C3 C2 C5 C6 90.95(19)
C14 C5 C6 C7 178.31(15)
C2 C5 C6 C7 -2.5(2)
C14 C5 C6 C11 -2.8(2)
C2 C5 C6 C11 176.36(15)
C11 C6 C7 C8 -2.4(2)
C5 C6 C7 C8 176.49(16)
C6 C7 C8 C9 0.1(3)
C7 C8 C9 C10 1.8(3)
C8 C9 C10 C11 -1.3(3)
C9 C10 C11 C12 179.76(18)
C9 C10 C11 C6 -1.0(3)
C7 C6 C11 C12 -177.95(16)
C5 C6 C11 C12 3.1(2)
C7 C6 C11 C10 2.8(2)
C5 C6 C11 C10 -176.14(16)
C10 C11 C12 C13 178.07(17)
C6 C11 C12 C13 -1.2(2)
C11 C12 C13 C14 -1.1(3)
C6 C5 C14 C13 0.6(2)
C2 C5 C14 C13 -178.59(16)
C12 C13 C14 C5 1.4(3)
C4 C3 C15 C16 153.75(16)
C2 C3 C15 C16 -92.65(19)
C4 C3 C15 C20 -26.4(2)
C2 C3 C15 C20 87.20(19)
C20 C15 C16 C17 0.6(3)
C3 C15 C16 C17 -179.54(16)
C15 C16 C17 C18 0.0(3)
C16 C17 C18 C19 -0.4(3)
C17 C18 C19 C20 0.2(3)
C18 C19 C20 C15 0.4(3)
C16 C15 C20 C19 -0.8(3)
C3 C15 C20 C19 179.39(16)
